data_4110639
loop_
_publ_author_name
'Shashi Kant Tiwari'
'Hans-Joachim Gais'
'Andreas Lindenmaier'
'Gadamsetti Surendra Babu'
'Gerhard Raabe'
'Leleti Rajender Reddy'
'Franz K\"ohler'
'Markus G\"unter'
'Stefan Koep'
'Vijaya Bhaskara Reddy Iska'

_publ_section_title
;
 Functionalized Chiral Vinyl Aminosulfoxonium Salts: Asymmetric Synthesis
 and Application to the Synthesis of Enantiopure Unsaturated Prolines,
 \b,\g-Dehydro Amino Acids, and Cyclopentanoid Keto Aminosulfoxonium
 Ylides
;
_journal_name_full 'Journal of the American Chemical Society'
_journal_page_first 7360
_journal_page_last 7373
_journal_paper_doi 10.1021/ja061152i
_journal_volume 128
_journal_year 2006
_chemical_formula_sum 'C14 H25 N O4 S'
_chemical_formula_weight 303.42
_space_group_IT_number 19
_symmetry_cell_setting orthorhombic
_symmetry_space_group_name_Hall 'P 2ac 2ab'
_symmetry_space_group_name_H-M 'P 21 21 21'
_cell_angle_alpha 90.00000
_cell_angle_beta 90.00000
_cell_angle_gamma 90.00000
_cell_formula_units_Z 4
_cell_length_a 9.9650(10)
_cell_length_b 10.640(5)
_cell_length_c 15.538(3)
_cell_measurement_temperature 293
_cell_volume 1647.5(9)
_computing_data_reduction 'xtal DIFDAT SORTRF ADDREF'
_computing_molecular_graphics xtal
_computing_publication_material 'xtal BONDLA CIFIO'
_computing_structure_refinement 'xtal CRYLSQ'
_computing_structure_solution xtal
_diffrn_ambient_temperature 293
_diffrn_measurement_device_type CAD4
_diffrn_radiation_type 'Cu K\a'
_diffrn_radiation_wavelength 1.54179
_diffrn_reflns_av_R_equivalents .03
_diffrn_reflns_av_sigmaI/netI .057
_diffrn_reflns_limit_h_max 12
_diffrn_reflns_limit_h_min -11
_diffrn_reflns_limit_k_max 13
_diffrn_reflns_limit_k_min -13
_diffrn_reflns_limit_l_max 10
_diffrn_reflns_limit_l_min -10
_diffrn_reflns_number 2729
_diffrn_reflns_reduction_process 'perpendicular monochr Lp'
_diffrn_reflns_theta_max 72.09
_diffrn_reflns_theta_min 5.04
_exptl_absorpt_coefficient_mu 1.854
_exptl_crystal_density_diffrn 1.223
_exptl_crystal_F_000 656
_refine_diff_density_max .392
_refine_diff_density_min -.918
_refine_ls_extinction_coef .00000
_refine_ls_goodness_of_fit_all 2.334
_refine_ls_goodness_of_fit_ref 2.42
_refine_ls_matrix_type full
_refine_ls_number_constraints 0
_refine_ls_number_parameters 181
_refine_ls_number_reflns 2168
_refine_ls_number_restraints 0
_refine_ls_R_factor_all .082
_refine_ls_R_factor_gt .074
_refine_ls_structure_factor_coef F
_refine_ls_weighting_scheme sigma
_refine_ls_wR_factor_all .093
_refine_ls_wR_factor_ref .092
_reflns_d_resolution_high .81
_reflns_d_resolution_low 8.779
_reflns_Friedel_coverage .706
_reflns_limit_h_max 12
_reflns_limit_h_min -11
_reflns_limit_k_max 13
_reflns_limit_k_min -13
_reflns_limit_l_max 10
_reflns_limit_l_min -10
_reflns_number_gt 2172
_reflns_number_total 2359
_reflns_threshold_expression 'I    >  2.00 sig(I)'
_cod_data_source_file ja061152isi20060406_095330.cif
_cod_data_source_block gr0564
_cod_original_sg_symbol_Hall p_2ac_2ab
_cod_original_formula_sum 'C14 H25 N1 O4 S1'
_cod_database_code 4110639

loop_
_symmetry_equiv_pos_as_xyz
+x,+y,+z
1/2-x,-y,1/2+z
1/2+x,1/2-y,-z
-x,1/2+y,1/2-z

loop_
_atom_site_label
_atom_site_fract_x
_atom_site_fract_y
_atom_site_fract_z
_atom_site_U_iso_or_equiv
_atom_site_adp_type
_atom_site_occupancy
S1 .77922(13) .89917(11) .78975(13) .0442(9) Uani 1.00000
O4 .3864(4) .9357(3) .8643(3) .049(3) Uani 1.00000
O3 .4639(4) .7663(3) .7960(3) .049(2) Uani 1.00000
O1 .7217(4) .9063(4) .8733(3) .051(3) Uani 1.00000
O2 .8502(4) .7881(3) .7632(3) .058(3) Uani 1.00000
N .6622(4) .9241(3) .7174(3) .040(3) Uani 1.00000
C5 .5287(5) .9728(4) .7454(5) .044(4) Uani 1.00000
C8 .4575(5) .8779(5) .8046(4) .039(3) Uani 1.00000
C12 .8229(6) 1.1500(5) .8075(5) .054(4) Uani 1.00000
C4 .4569(5) .9846(5) .6609(5) .039(3) Uani 1.00000
C2 .6483(6) .8431(6) .6437(5) .046(4) Uani 1.00000
C6 .4405(6) .8058(5) .5533(5) .047(4) Uani 1.00000
C9 .3172(7) .8538(6) .9263(5) .055(4) Uani 1.00000
C1 .8932(5) 1.0299(4) .7778(5) .039(3) Uani 1.00000
C3 .5079(5) .8731(4) .6105(5) .047(4) Uani 1.00000
C13 1.0110(6) 1.0024(6) .8427(5) .055(4) Uani 1.00000
C14 .9401(6) 1.0370(6) .6873(6) .058(4) Uani 1.00000
C11 .3067(5) .9997(5) .6651(5) .046(4) Uani 1.00000
C10 .4094(9) .8069(7) .9905(6) .068(5) Uani 1.00000
C7 .4927(8) .6935(6) .5089(5) .062(5) Uani 1.00000
H14b 1.00000 1.10234 .68608 .08200 Uani 1.00000
H4 .50304 1.06402 .64326 .04500 Uani 1.00000
H7a .43268 .61068 .51629 .09400 Uani 1.00000
H13a .96872 1.00000 .91124 .08700 Uani 1.00000
H10a .44935 .85840 1.01540 .09600 Uani 1.00000
H9a .25624 .79141 .89753 .06400 Uani 1.00000
H14a .86514 1.10505 .64581 .08200 Uani 1.00000
H12a .78688 1.14841 .88639 .09300 Uani 1.00000
H13b 1.07652 1.07954 .83431 .08700 Uani 1.00000
H11b .26649 1.01505 .59643 .07500 Uani 1.00000
H10b .35386 .75000 1.03563 .10400 Uani 1.00000
H7b .56970 .65553 .51639 .09600 Uani 1.00000
H9b .25530 .90874 .95403 .06600 Uani 1.00000
H2a .68736 .83275 .59810 .05700 Uani 1.00000
H11a .24780 .93182 .69925 .07500 Uani 1.00000
H14c .97888 .97432 .65347 .08700 Uani 1.00000
H6 .34205 .84391 .52981 .05900 Uani 1.00000
H7c .45619 .69163 .45622 .09700 Uani 1.00000
H12b .90177 1.22727 .79674 .08400 Uani 1.00000
H11c .26921 1.09091 .69879 .07000 Uani 1.00000
H2b .66246 .75000 .66005 .05700 Uani 1.00000
H12c .74221 1.18182 .76547 .08400 Uani 1.00000
H13c 1.06034 .92592 .83254 .08400 Uani 1.00000
H10c .47519 .75253 .96250 .10600 Uani 1.00000
H5b .53749 1.05282 .77375 .05400 Uani 1.00000

loop_
_atom_site_aniso_label
_atom_site_aniso_U_11
_atom_site_aniso_U_22
_atom_site_aniso_U_33
_atom_site_aniso_U_12
_atom_site_aniso_U_13
_atom_site_aniso_U_23
S1 .0280(6) .0304(5) .0742(15) -.0003(5) -.0067(8) .0062(8)
O4 .039(2) .0389(18) .068(4) -.0017(17) .004(2) .002(2)
O3 .047(2) .0265(16) .072(4) -.0040(15) .003(2) .004(2)
O1 .040(2) .067(2) .046(3) -.007(2) -.006(2) .018(2)
O2 .034(2) .0309(17) .110(4) .0054(15) -.011(2) -.001(2)
N .024(2) .0315(19) .064(4) .0004(16) -.004(3) .005(2)
C5 .028(2) .022(2) .083(6) .0002(19) .009(3) .001(2)
C8 .029(3) .033(2) .054(5) -.001(2) -.003(3) -.004(2)
C12 .038(3) .032(2) .093(6) .006(2) .002(4) -.008(3)
C4 .030(3) .034(2) .054(5) -.002(2) -.005(3) .003(3)
C2 .033(3) .049(3) .056(5) .006(2) .009(3) -.012(3)
C6 .040(3) .033(3) .069(6) -.008(2) .004(3) -.001(3)
C9 .046(4) .062(3) .058(6) -.010(3) .010(3) .008(4)
C1 .026(2) .027(2) .065(6) -.0003(18) .002(3) .001(3)
C3 .029(3) .030(3) .081(6) -.006(2) .003(3) .009(3)
C13 .036(3) .045(3) .085(6) .006(2) -.022(3) -.004(3)
C14 .033(3) .044(3) .097(7) -.011(2) -.002(4) -.003(3)
C11 .032(3) .045(3) .060(5) .010(2) -.000(3) .002(3)
C10 .080(5) .069(4) .056(6) -.006(4) .011(4) .001(4)
C7 .059(4) .054(3) .073(6) .002(3) -.007(4) -.012(4)
H14b .08200 .08200 .08200 .00000 .00000 .00000
H4 .04500 .04500 .04500 .00000 .00000 .00000
H7a .09400 .09400 .09400 .00000 .00000 .00000
H13a .08700 .08700 .08700 .00000 .00000 .00000
H10a .09600 .09600 .09600 .00000 .00000 .00000
H9a .06400 .06400 .06400 .00000 .00000 .00000
H14a .08200 .08200 .08200 .00000 .00000 .00000
H12a .09300 .09300 .09300 .00000 .00000 .00000
H13b .08700 .08700 .08700 .00000 .00000 .00000
H11b .07500 .07500 .07500 .00000 .00000 .00000
H10b .10400 .10400 .10400 .00000 .00000 .00000
H7b .09600 .09600 .09600 .00000 .00000 .00000
H9b .06600 .06600 .06600 .00000 .00000 .00000
H2a .05700 .05700 .05700 .00000 .00000 .00000
H11a .07500 .07500 .07500 .00000 .00000 .00000
H14c .08700 .08700 .08700 .00000 .00000 .00000
H6 .05900 .05900 .05900 .00000 .00000 .00000
H7c .09700 .09700 .09700 .00000 .00000 .00000
H12b .08400 .08400 .08400 .00000 .00000 .00000
H11c .07000 .07000 .07000 .00000 .00000 .00000
H2b .05700 .05700 .05700 .00000 .00000 .00000
H12c .08400 .08400 .08400 .00000 .00000 .00000
H13c .08400 .08400 .08400 .00000 .00000 .00000
H10c .10600 .10600 .10600 .00000 .00000 .00000
H5b .05400 .05400 .05400 .00000 .00000 .00000

loop_
_atom_type_symbol
_atom_type_oxidation_number
_atom_type_number_in_cell
_atom_type_scat_dispersion_real
_atom_type_scat_dispersion_imag
_atom_type_scat_source
C 0 56 .017 .009 'Int Tables Vol IV Tables 2.2B and 2.3.1'
H 0 100 0 0 'Int Tables Vol IV Tables 2.2B and 2.3.1'
O 0 16 .047 .032 'Int Tables Vol IV Tables 2.2B and 2.3.1'
S 0 4 .319 .557 'Int Tables Vol IV Tables 2.2B and 2.3.1'
N 0 4 .029 .018 'Int Tables Vol IV Tables 2.2B and 2.3.1'

loop_
_geom_angle_atom_site_label_1
_geom_angle_atom_site_label_2
_geom_angle_atom_site_label_3
_geom_angle
O1 S1 O2 120.3(3)
O1 S1 N 109.3(3)
O1 S1 C1 107.8(3)
O2 S1 N 106.6(3)
O2 S1 C1 107.1(2)
N S1 C1 104.6(3)
C8 O4 C9 115.8(4)
C2 N C5 110.7(4)
C2 N S1 121.1(3)
C5 N S1 119.3(4)
H5b C5 N 111.0(4)
H5b C5 C4 111.7(5)
H5b C5 C8 110.4(6)
N C5 C4 101.5(5)
N C5 C8 110.9(4)
C4 C5 C8 111.0(4)
O3 C8 O4 124.8(5)
O3 C8 C5 124.0(5)
O4 C8 C5 111.2(4)
H12c C12 H12b 101.3(5)
H12c C12 H12a 111.9(5)
H12c C12 C1 114.6(6)
H12b C12 H12a 110.0(5)
H12b C12 C1 103.9(5)
H12a C12 C1 114.0(5)
H4 C4 C5 95.3(5)
H4 C4 C11 112.2(5)
H4 C4 C3 111.5(5)
C5 C4 C11 116.4(5)
C5 C4 C3 103.1(4)
C11 C4 C3 116.1(5)
H2a C2 H2b 91.1(5)
H2a C2 N 136.6(6)
H2a C2 C3 99.9(6)
H2b C2 N 111.4(6)
H2b C2 C3 114.2(5)
N C2 C3 103.4(5)
H6 C6 C3 117.8(5)
H6 C6 C7 116.7(6)
C3 C6 C7 125.0(6)
H9b C9 H9a 102.4(6)
H9b C9 C10 108.1(7)
H9b C9 O4 103.6(6)
H9a C9 C10 117.6(6)
H9a C9 O4 112.6(7)
C10 C9 O4 111.0(6)
C14 C1 C12 112.8(5)
C14 C1 C13 112.5(5)
C14 C1 S1 109.5(4)
C12 C1 C13 107.7(5)
C12 C1 S1 108.9(4)
C13 C1 S1 105.1(4)
C6 C3 C4 127.0(5)
C6 C3 C2 125.4(5)
C4 C3 C2 107.3(5)
H13c C13 H13b 108.7(6)
H13c C13 H13a 108.8(6)
H13c C13 C1 115.6(6)
H13b C13 H13a 111.1(6)
H13b C13 C1 103.7(5)
H13a C13 C1 109.0(5)
H14b C14 H14c 105.1(7)
H14b C14 H14a 86.4(5)
H14b C14 C1 105.3(7)
H14c C14 H14a 112.3(8)
H14c C14 C1 128.9(6)
H14a C14 C1 109.7(5)
H11a C11 H11b 111.4(5)
H11a C11 H11c 99.4(5)
H11a C11 C4 119.6(5)
H11b C11 H11c 100.8(4)
H11b C11 C4 108.7(5)
H11c C11 C4 115.3(5)
H10a C10 H10c 107.2(9)
H10a C10 H10b 109.4(9)
H10a C10 C9 115.1(8)
H10c C10 H10b 107.6(7)
H10c C10 C9 108.9(7)
H10b C10 C9 108.4(7)
H7b C7 H7c 117.9(9)
H7b C7 H7a 95.5(6)
H7b C7 C6 128.4(8)
H7c C7 H7a 81.6(6)
H7c C7 C6 107.6(7)
H7a C7 C6 114.8(7)

loop_
_geom_bond_atom_site_label_1
_geom_bond_atom_site_label_2
_geom_bond_distance
S1 O1 1.421(5)
S1 O2 1.438(4)
S1 N 1.641(5)
S1 C1 1.805(5)
O4 C8 1.320(7)
O4 C9 1.471(8)
O3 C8 1.196(6)
N C2 1.439(8)
N C5 1.493(7)
C5 H5b .963(5)
C5 C4 1.501(9)
C5 C8 1.539(8)
C12 H12c 1.089(7)
C12 H12b 1.150(6)
C12 H12a 1.277(7)
C12 C1 1.530(7)
C4 H4 1.000(5)
C4 C11 1.507(7)
C4 C3 1.509(8)
C2 H2a .816(7)
C2 H2b 1.033(6)
C2 C3 1.525(8)
C6 H6 1.123(6)
C6 C3 1.324(9)
C6 C7 1.475(9)
C9 H9b .953(7)
C9 H9a 1.005(7)
C9 C10 1.445(11)
C1 C14 1.484(11)
C1 C13 1.575(9)
C13 H13c .964(6)
C13 H13b 1.057(6)
C13 H13a 1.145(8)
C14 H14b .917(6)
C14 H14c .933(7)
C14 H14a 1.224(7)
C11 H11a 1.072(6)
C11 H11b 1.151(7)
C11 H11c 1.164(6)
C10 H10a .780(8)
C10 H10c .976(8)
C10 H10b 1.079(8)
C7 H7b .875(7)
C7 H7c .896(8)
C7 H7a 1.071(7)

loop_
_geom_torsion_atom_site_label_1
_geom_torsion_atom_site_label_2
_geom_torsion_atom_site_label_3
_geom_torsion_atom_site_label_4
_geom_torsion
O1 S1 N C5 11.6(4)
O1 S1 N C2 -132.8(4)
O2 S1 N C5 143.0(3)
O2 S1 N C2 -1.4(5)
C1 S1 N C5 -103.7(4)
C1 S1 N C2 111.9(4)
O1 S1 C1 C12 -47.8(5)
O1 S1 C1 C13 67.3(4)
O1 S1 C1 C14 -171.6(4)
O2 S1 C1 C12 -178.7(5)
O2 S1 C1 C13 -63.5(5)
O2 S1 C1 C14 57.5(5)
N S1 C1 C12 68.4(5)
N S1 C1 C13 -176.4(4)
N S1 C1 C14 -55.3(4)
C9 O4 C8 O3 3.4(9)
C9 O4 C8 C5 -178.2(5)
C8 O4 C9 C10 78.1(7)
C8 O4 C9 H9a -56.2(7)
C8 O4 C9 H9b -166.1(5)
S1 N C5 C8 -63.6(5)
S1 N C5 C4 178.4(3)
S1 N C5 H5b 59.7(6)
C2 N C5 C8 84.2(6)
C2 N C5 C4 -33.8(5)
C2 N C5 H5b -152.5(6)
S1 N C2 C3 163.3(4)
S1 N C2 H2a -76.1(10)
S1 N C2 H2b 40.2(6)
C5 N C2 C3 16.1(6)
C5 N C2 H2a 136.7(8)
C5 N C2 H2b -106.9(5)
N C5 C8 O4 145.3(5)
N C5 C8 O3 -36.2(8)
C4 C5 C8 O4 -102.6(6)
C4 C5 C8 O3 75.8(7)
H5b C5 C8 O4 21.8(7)
H5b C5 C8 O3 -159.8(6)
N C5 C4 C3 36.3(5)
N C5 C4 C11 164.7(4)
N C5 C4 H4 -77.3(4)
C8 C5 C4 C3 -81.7(5)
C8 C5 C4 C11 46.7(6)
C8 C5 C4 H4 164.8(4)
H5b C5 C4 C3 154.6(5)
H5b C5 C4 C11 -77.0(6)
H5b C5 C4 H4 41.1(6)
H12a C12 C1 S1 61.1(6)
H12a C12 C1 C13 -52.4(6)
H12a C12 C1 C14 -177.0(4)
H12b C12 C1 S1 -179.2(4)
H12b C12 C1 C13 67.3(6)
H12b C12 C1 C14 -57.4(7)
H12c C12 C1 S1 -69.6(7)
H12c C12 C1 C13 176.9(5)
H12c C12 C1 C14 52.2(7)
C5 C4 C3 C2 -28.3(6)
C5 C4 C3 C6 146.3(7)
C11 C4 C3 C2 -156.8(5)
C11 C4 C3 C6 17.7(10)
H4 C4 C3 C2 72.9(7)
H4 C4 C3 C6 -112.6(7)
C5 C4 C11 H11b 175.8(4)
C5 C4 C11 H11a -54.8(8)
C5 C4 C11 H11c 63.6(7)
C3 C4 C11 H11b -62.4(7)
C3 C4 C11 H11a 67.0(9)
C3 C4 C11 H11c -174.7(5)
H4 C4 C11 H11b 67.5(7)
H4 C4 C11 H11a -163.1(6)
H4 C4 C11 H11c -44.7(9)
N C2 C3 C4 8.0(6)
N C2 C3 C6 -166.7(6)
H2a C2 C3 C4 -135.1(6)
H2a C2 C3 C6 50.2(9)
H2b C2 C3 C4 129.2(6)
H2b C2 C3 C6 -45.5(10)
C7 C6 C3 C4 -176.7(6)
C7 C6 C3 C2 -3.1(11)
H6 C6 C3 C4 12.3(10)
H6 C6 C3 C2 -174.2(6)
C3 C6 C7 H7a 124.0(8)
C3 C6 C7 H7b 3.9(13)
C3 C6 C7 H7c -147.4(7)
H6 C6 C7 H7a -64.9(9)
H6 C6 C7 H7b 175.1(8)
H6 C6 C7 H7c 23.8(9)
O4 C9 C10 H10a 55.2(11)
O4 C9 C10 H10b 178.1(5)
O4 C9 C10 H10c -65.1(8)
H9a C9 C10 H10a -173.1(8)
H9a C9 C10 H10b -50.2(10)
H9a C9 C10 H10c 66.6(10)
H9b C9 C10 H10a -57.9(11)
H9b C9 C10 H10b 65.0(8)
H9b C9 C10 H10c -178.2(6)
S1 C1 C13 H13a -62.0(5)
S1 C1 C13 H13b 179.6(4)
S1 C1 C13 H13c 60.8(7)
C12 C1 C13 H13a 54.0(6)
C12 C1 C13 H13b -64.3(7)
C12 C1 C13 H13c 176.8(6)
C14 C1 C13 H13a 178.9(4)
C14 C1 C13 H13b 60.5(6)
C14 C1 C13 H13c -58.3(7)
S1 C1 C14 H14b -177.5(4)
S1 C1 C14 H14a 90.8(5)
S1 C1 C14 H14c -53.0(8)
C12 C1 C14 H14b 61.0(7)
C12 C1 C14 H14a -30.7(6)
C12 C1 C14 H14c -174.5(7)
C13 C1 C14 H14b -61.0(6)
C13 C1 C14 H14a -152.7(4)
C13 C1 C14 H14c 63.5(8)
